data_7111710
loop_
_publ_author_name
'Hisamatsu, Yosuke'
'Aihara, Hidenori'

_publ_section_title
;
 Diverse dimerization of molecular tweezers with a
 2,4,6-triphenyl-1,3,5-triazine spacer in the solid state
;
_journal_issue 27
_journal_name_full 'Chemical Communications'
_journal_page_first 4902
_journal_page_last 4904
_journal_paper_doi 10.1039/c0cc00454e
_journal_volume 46
_journal_year 2010
_chemical_formula_moiety 'C60 H36 N6 '
_chemical_formula_sum 'C60 H36 N6'
_chemical_formula_weight 840.98
_space_group_IT_number 14
_symmetry_cell_setting monoclinic
_symmetry_Int_Tables_number 14
_symmetry_space_group_name_Hall '-P 2yn'
_symmetry_space_group_name_H-M 'P 1 21/n 1'
_audit_creation_date 2010-05-12
_audit_creation_method 'by CrystalStructure 3.8'
_cell_angle_alpha 90.0000
_cell_angle_beta 112.4788(8)
_cell_angle_gamma 90.0000
_cell_formula_units_Z 4
_cell_length_a 13.7091(3)
_cell_length_b 21.3753(4)
_cell_length_c 15.6390(3)
_cell_measurement_reflns_used 19726
_cell_measurement_temperature 173
_cell_measurement_theta_max 68.2
_cell_measurement_theta_min 3.1
_cell_volume 4234.60(15)
_computing_cell_refinement PROCESS-AUTO
_computing_data_collection PROCESS-AUTO
_computing_data_reduction CrystalStructure
_computing_publication_material 'CrystalStructure 3.8'
_computing_structure_refinement CRYSTALS
_computing_structure_solution SIR92
_diffrn_ambient_temperature 173
_diffrn_detector_area_resol_mean 10.00
_diffrn_measured_fraction_theta_full 0.993
_diffrn_measured_fraction_theta_max 0.993
_diffrn_measurement_device_type 'Rigaku RAXIS-RAPID'
_diffrn_measurement_method \w
_diffrn_radiation_type 'Cu K\a'
_diffrn_radiation_wavelength 1.54187
_diffrn_reflns_av_R_equivalents 0.071
_diffrn_reflns_limit_h_max 16
_diffrn_reflns_limit_h_min -16
_diffrn_reflns_limit_k_max 25
_diffrn_reflns_limit_k_min -25
_diffrn_reflns_limit_l_max 18
_diffrn_reflns_limit_l_min -18
_diffrn_reflns_number 40672
_diffrn_reflns_theta_full 68.25
_diffrn_reflns_theta_max 68.25
_exptl_absorpt_coefficient_mu 0.610
_exptl_absorpt_correction_T_max 0.941
_exptl_absorpt_correction_T_min 0.739
_exptl_absorpt_correction_type multi-scan
_exptl_absorpt_process_details
;
Higashi, T. (1995). Program for Absorption Correction.
Rigaku Corporation, Tokyo, Japan.
;
_exptl_crystal_colour yellow
_exptl_crystal_density_diffrn 1.319
_exptl_crystal_density_method 'not measured'
_exptl_crystal_description block
_exptl_crystal_F_000 1752.00
_exptl_crystal_size_max 0.10
_exptl_crystal_size_mid 0.10
_exptl_crystal_size_min 0.10
_refine_diff_density_max 0.68
_refine_diff_density_min -0.57
_refine_ls_extinction_coef 24(3)
_refine_ls_extinction_method 'Larson (1970) Crystallographic Computing eq. 22'
_refine_ls_goodness_of_fit_ref 0.626
_refine_ls_hydrogen_treatment refall
_refine_ls_number_parameters 632
_refine_ls_number_reflns 7711
_refine_ls_R_factor_gt 0.0493
_refine_ls_shift/su_max 0.0000
_refine_ls_structure_factor_coef Fsqd
_refine_ls_weighting_details 'w = 1/[0.0001Fo^2^ + 1.0000\s(Fo^2^)]/(4Fo^2^)'
_refine_ls_weighting_scheme calc
_refine_ls_wR_factor_ref 0.1415
_reflns_number_gt 1952
_reflns_number_total 7711
_reflns_threshold_expression F^2^>2.0\s(F^2^)
_cod_data_source_file C0CC00454Esup1.cif
_cod_data_source_block '_yh100225yh31022nd'
_cod_original_cell_volume 4234.58(13)
_cod_original_formula_sum 'C60 H36 N6 '
_cod_database_code 7111710

loop_
_symmetry_equiv_pos_site_id
_symmetry_equiv_pos_as_xyz
1 +X,+Y,+Z
2 1/2-X,1/2+Y,1/2-Z
3 -X,-Y,-Z
4 1/2+X,1/2-Y,1/2+Z

loop_
_atom_site_label
_atom_site_type_symbol
_atom_site_fract_x
_atom_site_fract_y
_atom_site_fract_z
_atom_site_U_iso_or_equiv
_atom_site_adp_type
_atom_site_occupancy
_atom_site_symmetry_multiplicity
_atom_site_calc_flag
_atom_site_refinement_flags
N(1) N 0.3915(2) 0.29013(16) 0.66984(19) 0.0431(10) Uani 1.00 1 d .
N(2) N 0.3342(2) 0.33165(16) 0.7839(2) 0.0442(11) Uani 1.00 1 d .
N(3) N 0.2899(2) 0.38355(16) 0.6387(2) 0.0443(10) Uani 1.00 1 d .
N(4) N 0.4850(2) 0.18442(18) 1.2403(2) 0.0548(12) Uani 1.00 1 d .
N(5) N 0.2036(2) 0.49799(17) 1.1537(2) 0.0488(11) Uani 1.00 1 d .
N(6) N 0.3545(2) 0.34231(17) 0.0678(2) 0.0499(11) Uani 1.00 1 d .
C(1) C 0.3866(3) 0.2893(2) 0.7539(2) 0.0417(12) Uani 1.00 1 d .
C(2) C 0.2884(3) 0.3777(2) 0.7241(2) 0.0424(13) Uani 1.00 1 d .
C(3) C 0.3428(3) 0.3381(2) 0.6145(2) 0.0429(13) Uani 1.00 1 d .
C(4) C 0.4445(3) 0.23912(19) 0.8189(2) 0.0394(12) Uani 1.00 1 d .
C(5) C 0.4441(3) 0.2360(2) 0.9070(2) 0.0457(13) Uani 1.00 1 d .
C(6) C 0.5008(3) 0.1900(2) 0.9692(2) 0.0456(13) Uani 1.00 1 d .
C(7) C 0.5597(3) 0.1475(2) 0.9409(2) 0.0523(14) Uani 1.00 1 d .
C(8) C 0.5611(3) 0.1503(2) 0.8526(2) 0.0534(14) Uani 1.00 1 d .
C(9) C 0.5040(3) 0.1966(2) 0.7919(2) 0.0465(13) Uani 1.00 1 d .
C(10) C 0.6298(3) 0.2723(2) 1.1212(2) 0.0544(15) Uani 1.00 1 d .
C(11) C 0.6826(3) 0.3135(2) 1.1898(2) 0.0576(15) Uani 1.00 1 d .
C(12) C 0.6686(3) 0.3130(2) 1.2747(3) 0.0628(16) Uani 1.00 1 d .
C(13) C 0.6024(3) 0.2705(2) 1.2892(2) 0.0580(15) Uani 1.00 1 d .
C(14) C 0.3668(4) 0.0979(2) 1.1942(3) 0.0737(19) Uani 1.00 1 d .
C(15) C 0.3087(4) 0.0568(2) 1.1302(3) 0.095(2) Uani 1.00 1 d .
C(16) C 0.3081(4) 0.0575(2) 1.0393(3) 0.098(2) Uani 1.00 1 d .
C(17) C 0.3698(3) 0.0990(2) 1.0167(3) 0.0701(18) Uani 1.00 1 d .
C(18) C 0.4988(3) 0.1864(2) 1.0634(2) 0.0435(13) Uani 1.00 1 d .
C(19) C 0.5575(3) 0.2279(2) 1.1331(2) 0.0424(12) Uani 1.00 1 d .
C(20) C 0.5472(3) 0.2262(2) 1.2202(2) 0.0472(13) Uani 1.00 1 d .
C(21) C 0.4315(3) 0.1432(2) 1.1736(3) 0.0531(15) Uani 1.00 1 d .
C(22) C 0.4347(3) 0.1432(2) 1.0830(2) 0.0509(14) Uani 1.00 1 d .
C(23) C 0.2331(3) 0.4281(2) 0.7536(2) 0.0421(13) Uani 1.00 1 d .
C(24) C 0.2406(3) 0.4307(2) 0.8450(2) 0.0473(13) Uani 1.00 1 d .
C(25) C 0.1961(3) 0.4812(2) 0.8742(2) 0.0442(13) Uani 1.00 1 d .
C(26) C 0.1434(3) 0.5277(2) 0.8105(2) 0.0550(15) Uani 1.00 1 d .
C(27) C 0.1343(3) 0.5240(2) 0.7195(2) 0.0648(17) Uani 1.00 1 d .
C(28) C 0.1794(3) 0.4740(2) 0.6912(2) 0.0564(15) Uani 1.00 1 d .
C(29) C 0.3326(3) 0.5732(2) 1.0103(2) 0.0523(14) Uani 1.00 1 d .
C(30) C 0.3916(3) 0.6168(2) 1.0719(3) 0.0620(16) Uani 1.00 1 d .
C(31) C 0.3869(3) 0.6211(2) 1.1603(3) 0.0654(17) Uani 1.00 1 d .
C(32) C 0.3266(3) 0.5812(2) 1.1862(2) 0.0579(15) Uani 1.00 1 d .
C(33) C 0.0729(3) 0.4197(2) 1.1227(2) 0.0535(15) Uani 1.00 1 d .
C(34) C 0.0032(3) 0.3794(2) 1.0637(2) 0.0608(16) Uani 1.00 1 d .
C(35) C -0.0014(3) 0.3715(2) 0.9730(2) 0.0586(15) Uani 1.00 1 d .
C(36) C 0.0635(3) 0.4049(2) 0.9429(2) 0.0533(14) Uani 1.00 1 d .
C(37) C 0.2006(3) 0.48663(19) 0.9711(2) 0.0407(12) Uani 1.00 1 d .
C(38) C 0.2641(3) 0.53129(19) 1.0327(2) 0.0423(12) Uani 1.00 1 d .
C(39) C 0.2634(3) 0.5353(2) 1.1237(2) 0.0449(13) Uani 1.00 1 d .
C(40) C 0.1401(3) 0.4566(2) 1.0929(2) 0.0420(13) Uani 1.00 1 d .
C(41) C 0.1371(3) 0.44900(19) 1.0015(2) 0.0411(12) Uani 1.00 1 d .
C(42) C 0.3481(3) 0.3409(2) 0.5221(2) 0.0422(13) Uani 1.00 1 d .
C(43) C 0.3199(3) 0.3947(2) 0.4688(2) 0.0521(14) Uani 1.00 1 d .
C(44) C 0.3222(3) 0.3964(2) 0.3811(2) 0.0530(14) Uani 1.00 1 d .
C(45) C 0.3532(3) 0.3446(2) 0.3448(2) 0.0441(13) Uani 1.00 1 d .
C(46) C 0.3847(3) 0.2915(2) 0.3994(2) 0.0519(14) Uani 1.00 1 d .
C(47) C 0.3831(3) 0.2897(2) 0.4878(2) 0.0494(14) Uani 1.00 1 d .
C(48) C 0.2183(3) 0.2587(2) 0.1992(2) 0.0488(13) Uani 1.00 1 d .
C(49) C 0.1614(3) 0.2172(2) 0.1332(2) 0.0559(15) Uani 1.00 1 d .
C(50) C 0.1708(3) 0.2154(2) 0.0468(2) 0.0574(15) Uani 1.00 1 d .
C(51) C 0.2351(3) 0.2568(2) 0.0274(2) 0.0537(14) Uani 1.00 1 d .
C(52) C 0.4742(3) 0.4276(2) 0.1042(2) 0.0534(14) Uani 1.00 1 d .
C(53) C 0.5374(3) 0.4698(2) 0.1649(2) 0.0581(16) Uani 1.00 1 d .
C(54) C 0.5434(3) 0.4713(2) 0.2570(3) 0.0586(16) Uani 1.00 1 d .
C(55) C 0.4854(3) 0.4314(2) 0.2860(2) 0.0535(15) Uani 1.00 1 d .
C(56) C 0.3528(3) 0.34491(19) 0.2497(2) 0.0399(12) Uani 1.00 1 d .
C(57) C 0.2900(3) 0.30179(19) 0.1830(2) 0.0401(12) Uani 1.00 1 d .
C(58) C 0.2950(3) 0.3016(2) 0.0935(2) 0.0449(13) Uani 1.00 1 d .
C(59) C 0.4123(3) 0.3842(2) 0.1313(2) 0.0438(13) Uani 1.00 1 d .
C(60) C 0.4156(3) 0.3869(2) 0.2237(2) 0.0429(13) Uani 1.00 1 d .
H(1) H 0.5049 0.1998 0.7316 0.058 Uiso 1.00 1 c R
H(2) H 0.4056 0.2666 0.9254 0.056 Uiso 1.00 1 c R
H(3) H 0.0614 0.3988 0.8821 0.066 Uiso 1.00 1 c R
H(4) H 0.4086 0.2561 0.3762 0.064 Uiso 1.00 1 c R
H(5) H 0.4876 0.4336 0.3474 0.066 Uiso 1.00 1 c R
H(6) H 0.1323 0.1853 0.0019 0.068 Uiso 1.00 1 c R
H(7) H 0.4702 0.4266 0.0422 0.067 Uiso 1.00 1 c R
H(8) H 0.3264 0.5836 1.2467 0.071 Uiso 1.00 1 c R
H(9) H 0.1142 0.1896 0.1457 0.067 Uiso 1.00 1 c R
H(10) H 0.0754 0.4243 1.1839 0.067 Uiso 1.00 1 c R
H(11) H 0.5920 0.2706 1.3459 0.069 Uiso 1.00 1 c R
H(12) H 0.2980 0.4304 0.4930 0.068 Uiso 1.00 1 c R
H(13) H 0.1732 0.4712 0.6288 0.071 Uiso 1.00 1 c R
H(14) H 0.5984 0.1159 0.9829 0.063 Uiso 1.00 1 c R
H(15) H 0.2119 0.2598 0.2575 0.062 Uiso 1.00 1 c R
H(16) H 0.6009 0.1210 0.8335 0.066 Uiso 1.00 1 c R
H(17) H 0.3027 0.4335 0.3450 0.067 Uiso 1.00 1 c R
H(18) H 0.4043 0.2532 0.5249 0.062 Uiso 1.00 1 c R
H(19) H 0.1142 0.5622 0.8309 0.070 Uiso 1.00 1 c R
H(20) H 0.5780 0.4981 0.1453 0.074 Uiso 1.00 1 c R
H(21) H 0.2753 0.3980 0.8866 0.059 Uiso 1.00 1 c R
H(22) H -0.0513 0.3436 0.9319 0.074 Uiso 1.00 1 c R
H(23) H 0.3372 0.5695 0.9514 0.066 Uiso 1.00 1 c R
H(24) H 0.7304 0.3424 1.1806 0.068 Uiso 1.00 1 c R
H(25) H 0.5900 0.4999 0.2997 0.073 Uiso 1.00 1 c R
H(26) H 0.2414 0.2555 -0.0310 0.065 Uiso 1.00 1 c R
H(27) H 0.6389 0.2729 1.0639 0.066 Uiso 1.00 1 c R
H(28) H 0.7055 0.3421 1.3220 0.071 Uiso 1.00 1 c R
H(29) H 0.4359 0.6440 1.0548 0.076 Uiso 1.00 1 c R
H(30) H -0.0419 0.3552 1.0843 0.078 Uiso 1.00 1 c R
H(31) H 0.0972 0.5556 0.6767 0.081 Uiso 1.00 1 c R
H(32) H 0.4266 0.6527 1.2017 0.080 Uiso 1.00 1 c R
H(33) H 0.3720 0.0988 0.9567 0.092 Uiso 1.00 1 c R
H(34) H 0.3663 0.0961 1.2547 0.097 Uiso 1.00 1 c R
H(35) H 0.2638 0.0296 0.9937 0.130 Uiso 1.00 1 c R
H(36) H 0.2662 0.0269 1.1448 0.130 Uiso 1.00 1 c R

loop_
_atom_site_aniso_label
_atom_site_aniso_U_11
_atom_site_aniso_U_22
_atom_site_aniso_U_33
_atom_site_aniso_U_12
_atom_site_aniso_U_13
_atom_site_aniso_U_23
N(1) 0.055(2) 0.052(2) 0.0255(17) -0.0008(19) 0.0197(16) 0.0017(17)
N(2) 0.051(2) 0.050(2) 0.0360(19) 0.0014(19) 0.0209(17) 0.0054(18)
N(3) 0.053(2) 0.052(2) 0.0343(18) -0.0002(18) 0.0237(17) -0.0051(17)
N(4) 0.065(2) 0.060(2) 0.043(2) 0.009(2) 0.026(2) 0.008(2)
N(5) 0.054(2) 0.050(2) 0.048(2) -0.0084(19) 0.0262(19) -0.0033(19)
N(6) 0.054(2) 0.060(2) 0.042(2) -0.000(2) 0.0245(18) 0.003(2)
C(1) 0.044(2) 0.043(2) 0.040(2) -0.003(2) 0.018(2) -0.003(2)
C(2) 0.046(2) 0.051(2) 0.034(2) -0.003(2) 0.019(2) -0.002(2)
C(3) 0.060(2) 0.047(2) 0.026(2) -0.003(2) 0.021(2) -0.000(2)
C(4) 0.048(2) 0.044(2) 0.031(2) 0.001(2) 0.0203(19) 0.002(2)
C(5) 0.055(2) 0.048(2) 0.037(2) -0.001(2) 0.021(2) 0.003(2)
C(6) 0.052(2) 0.050(2) 0.040(2) -0.002(2) 0.024(2) 0.004(2)
C(7) 0.057(2) 0.055(3) 0.047(2) 0.006(2) 0.021(2) 0.007(2)
C(8) 0.065(3) 0.060(3) 0.041(2) 0.010(2) 0.026(2) 0.001(2)
C(9) 0.057(2) 0.054(3) 0.035(2) -0.000(2) 0.024(2) 0.001(2)
C(10) 0.059(3) 0.059(3) 0.046(2) 0.003(2) 0.021(2) 0.001(2)
C(11) 0.058(3) 0.058(3) 0.055(2) -0.001(2) 0.019(2) -0.002(2)
C(12) 0.054(3) 0.072(3) 0.051(2) 0.003(2) 0.008(2) -0.011(2)
C(13) 0.064(3) 0.069(3) 0.039(2) 0.010(2) 0.017(2) -0.007(2)
C(14) 0.110(4) 0.063(3) 0.071(3) -0.009(3) 0.060(3) 0.003(3)
C(15) 0.151(5) 0.073(4) 0.100(4) -0.039(4) 0.091(4) -0.017(3)
C(16) 0.146(5) 0.080(4) 0.099(4) -0.053(4) 0.081(4) -0.029(3)
C(17) 0.096(4) 0.060(3) 0.073(3) -0.018(3) 0.053(3) -0.013(2)
C(18) 0.055(2) 0.044(2) 0.038(2) 0.003(2) 0.024(2) 0.007(2)
C(19) 0.049(2) 0.048(2) 0.030(2) 0.004(2) 0.0144(19) 0.005(2)
C(20) 0.055(2) 0.056(3) 0.030(2) 0.010(2) 0.017(2) 0.002(2)
C(21) 0.068(3) 0.050(3) 0.051(2) 0.004(2) 0.034(2) 0.007(2)
C(22) 0.071(3) 0.051(3) 0.041(2) 0.000(2) 0.033(2) 0.007(2)
C(23) 0.051(2) 0.049(2) 0.033(2) -0.000(2) 0.025(2) 0.002(2)
C(24) 0.057(2) 0.050(2) 0.041(2) 0.003(2) 0.026(2) 0.001(2)
C(25) 0.052(2) 0.054(3) 0.032(2) 0.000(2) 0.022(2) 0.002(2)
C(26) 0.071(3) 0.056(3) 0.048(2) 0.014(2) 0.034(2) -0.002(2)
C(27) 0.078(3) 0.074(3) 0.050(2) 0.024(2) 0.033(2) 0.009(2)
C(28) 0.074(3) 0.063(3) 0.041(2) 0.013(2) 0.032(2) 0.008(2)
C(29) 0.057(2) 0.057(3) 0.051(2) -0.004(2) 0.029(2) 0.002(2)
C(30) 0.069(3) 0.057(3) 0.063(3) -0.014(2) 0.029(2) -0.001(2)
C(31) 0.076(3) 0.069(3) 0.055(3) -0.023(2) 0.031(2) -0.014(2)
C(32) 0.070(3) 0.063(3) 0.046(2) -0.013(2) 0.028(2) -0.008(2)
C(33) 0.069(3) 0.052(3) 0.048(2) -0.003(2) 0.031(2) -0.000(2)
C(34) 0.076(3) 0.064(3) 0.055(2) -0.014(2) 0.039(2) -0.002(2)
C(35) 0.076(3) 0.055(3) 0.054(2) -0.019(2) 0.035(2) -0.008(2)
C(36) 0.064(3) 0.052(3) 0.049(2) -0.008(2) 0.028(2) -0.006(2)
C(37) 0.048(2) 0.045(2) 0.037(2) -0.001(2) 0.025(2) -0.003(2)
C(38) 0.049(2) 0.044(2) 0.040(2) -0.005(2) 0.023(2) -0.005(2)
C(39) 0.052(2) 0.046(2) 0.040(2) -0.004(2) 0.021(2) -0.007(2)
C(40) 0.049(2) 0.044(2) 0.040(2) -0.006(2) 0.025(2) -0.000(2)
C(41) 0.050(2) 0.041(2) 0.036(2) -0.003(2) 0.021(2) -0.007(2)
C(42) 0.056(2) 0.043(2) 0.034(2) 0.007(2) 0.024(2) 0.003(2)
C(43) 0.076(3) 0.046(2) 0.047(2) 0.011(2) 0.039(2) 0.001(2)
C(44) 0.071(3) 0.049(3) 0.049(2) 0.008(2) 0.034(2) -0.000(2)
C(45) 0.056(2) 0.049(2) 0.031(2) 0.002(2) 0.021(2) 0.007(2)
C(46) 0.070(3) 0.054(3) 0.038(2) 0.014(2) 0.026(2) 0.005(2)
C(47) 0.067(3) 0.049(2) 0.040(2) 0.010(2) 0.028(2) 0.006(2)
C(48) 0.057(2) 0.052(3) 0.045(2) -0.001(2) 0.028(2) 0.005(2)
C(49) 0.061(3) 0.057(3) 0.049(2) -0.012(2) 0.020(2) -0.001(2)
C(50) 0.067(3) 0.063(3) 0.040(2) -0.010(2) 0.018(2) -0.008(2)
C(51) 0.063(3) 0.066(3) 0.033(2) -0.006(2) 0.019(2) -0.005(2)
C(52) 0.056(2) 0.066(3) 0.044(2) -0.003(2) 0.027(2) 0.009(2)
C(53) 0.061(3) 0.065(3) 0.058(2) -0.006(2) 0.033(2) 0.003(2)
C(54) 0.064(3) 0.056(3) 0.063(3) -0.007(2) 0.032(2) -0.007(2)
C(55) 0.061(3) 0.053(3) 0.052(2) -0.003(2) 0.028(2) -0.004(2)
C(56) 0.048(2) 0.036(2) 0.040(2) 0.004(2) 0.022(2) 0.004(2)
C(57) 0.044(2) 0.041(2) 0.038(2) 0.002(2) 0.019(2) 0.000(2)
C(58) 0.046(2) 0.059(3) 0.027(2) 0.003(2) 0.0109(19) 0.001(2)
C(59) 0.045(2) 0.053(3) 0.038(2) -0.002(2) 0.021(2) 0.003(2)
C(60) 0.051(2) 0.047(2) 0.037(2) 0.000(2) 0.023(2) -0.001(2)

loop_
_atom_type_symbol
_atom_type_description
_atom_type_scat_dispersion_real
_atom_type_scat_dispersion_imag
_atom_type_scat_source
C C 0.018 0.009
;
International Tables for Crystallography
(1992, Vol. C, Tables 4.2.6.8 and 6.1.1.4)
;
H H 0.000 0.000
;
International Tables for Crystallography
(1992, Vol. C, Table 6.1.1.4)
;
N N 0.031 0.018
;
International Tables for Crystallography
(1992, Vol. C, Tables 4.2.6.8 and 6.1.1.4)
;

loop_
_geom_angle_atom_site_label_1
_geom_angle_atom_site_label_2
_geom_angle_atom_site_label_3
_geom_angle
_geom_angle_publ_flag
C(1) N(1) C(3) 116.3(3) yes
C(1) N(2) C(2) 114.9(3) yes
C(2) N(3) C(3) 115.1(3) yes
C(20) N(4) C(21) 117.1(4) yes
C(39) N(5) C(40) 117.2(3) yes
C(58) N(6) C(59) 117.3(3) yes
N(1) C(1) N(2) 124.5(3) yes
N(1) C(1) C(4) 117.8(3) yes
N(2) C(1) C(4) 117.7(3) yes
N(2) C(2) N(3) 125.4(4) yes
N(2) C(2) C(23) 118.3(3) yes
N(3) C(2) C(23) 116.3(3) yes
N(1) C(3) N(3) 123.8(3) yes
N(1) C(3) C(42) 117.6(3) yes
N(3) C(3) C(42) 118.5(3) yes
C(1) C(4) C(5) 120.9(3) yes
C(1) C(4) C(9) 119.1(3) yes
C(5) C(4) C(9) 119.9(3) yes
C(4) C(5) C(6) 121.1(4) yes
C(5) C(6) C(7) 118.3(3) yes
C(5) C(6) C(18) 120.8(4) yes
C(7) C(6) C(18) 120.9(3) yes
C(6) C(7) C(8) 121.1(3) yes
C(7) C(8) C(9) 119.5(4) yes
C(4) C(9) C(8) 120.1(4) yes
C(11) C(10) C(19) 120.6(4) yes
C(10) C(11) C(12) 120.9(4) yes
C(11) C(12) C(13) 120.0(4) yes
C(12) C(13) C(20) 120.9(4) yes
C(15) C(14) C(21) 121.2(5) yes
C(14) C(15) C(16) 121.0(5) yes
C(15) C(16) C(17) 120.0(4) yes
C(16) C(17) C(22) 121.1(5) yes
C(6) C(18) C(19) 121.1(4) yes
C(6) C(18) C(22) 120.4(3) yes
C(19) C(18) C(22) 118.4(4) yes
C(10) C(19) C(18) 122.6(4) yes
C(10) C(19) C(20) 118.0(3) yes
C(18) C(19) C(20) 119.4(4) yes
N(4) C(20) C(13) 117.6(4) yes
N(4) C(20) C(19) 122.9(3) yes
C(13) C(20) C(19) 119.5(4) yes
N(4) C(21) C(14) 117.9(4) yes
N(4) C(21) C(22) 123.5(4) yes
C(14) C(21) C(22) 118.6(3) yes
C(17) C(22) C(18) 123.3(4) yes
C(17) C(22) C(21) 118.0(4) yes
C(18) C(22) C(21) 118.6(3) yes
C(2) C(23) C(24) 120.0(3) yes
C(2) C(23) C(28) 119.5(3) yes
C(24) C(23) C(28) 120.4(4) yes
C(23) C(24) C(25) 119.7(3) yes
C(24) C(25) C(26) 119.1(3) yes
C(24) C(25) C(37) 122.4(3) yes
C(26) C(25) C(37) 118.5(4) yes
C(25) C(26) C(27) 120.8(4) yes
C(26) C(27) C(28) 119.7(3) yes
C(23) C(28) C(27) 120.3(4) yes
C(30) C(29) C(38) 121.4(4) yes
C(29) C(30) C(31) 120.0(4) yes
C(30) C(31) C(32) 120.9(4) yes
C(31) C(32) C(39) 120.8(4) yes
C(34) C(33) C(40) 120.5(4) yes
C(33) C(34) C(35) 120.7(4) yes
C(34) C(35) C(36) 120.3(3) yes
C(35) C(36) C(41) 121.3(4) yes
C(25) C(37) C(38) 121.6(4) yes
C(25) C(37) C(41) 120.7(3) yes
C(38) C(37) C(41) 117.7(3) yes
C(29) C(38) C(37) 123.4(4) yes
C(29) C(38) C(39) 117.4(3) yes
C(37) C(38) C(39) 119.1(4) yes
N(5) C(39) C(32) 117.4(3) yes
N(5) C(39) C(38) 123.2(3) yes
C(32) C(39) C(38) 119.4(4) yes
N(5) C(40) C(33) 117.3(3) yes
N(5) C(40) C(41) 123.1(4) yes
C(33) C(40) C(41) 119.6(3) yes
C(36) C(41) C(37) 122.8(3) yes
C(36) C(41) C(40) 117.5(4) yes
C(37) C(41) C(40) 119.6(3) yes
C(3) C(42) C(43) 121.0(4) yes
C(3) C(42) C(47) 120.2(3) yes
C(43) C(42) C(47) 118.8(4) yes
C(42) C(43) C(44) 120.7(4) yes
C(43) C(44) C(45) 120.8(3) yes
C(44) C(45) C(46) 118.3(3) yes
C(44) C(45) C(56) 121.6(3) yes
C(46) C(45) C(56) 120.1(4) yes
C(45) C(46) C(47) 121.0(4) yes
C(42) C(47) C(46) 120.3(3) yes
C(49) C(48) C(57) 121.2(4) yes
C(48) C(49) C(50) 120.8(4) yes
C(49) C(50) C(51) 120.0(3) yes
C(50) C(51) C(58) 121.4(4) yes
C(53) C(52) C(59) 121.1(4) yes
C(52) C(53) C(54) 120.2(4) yes
C(53) C(54) C(55) 121.0(3) yes
C(54) C(55) C(60) 120.9(4) yes
C(45) C(56) C(57) 120.3(3) yes
C(45) C(56) C(60) 121.6(3) yes
C(57) C(56) C(60) 118.1(3) yes
C(48) C(57) C(56) 123.6(3) yes
C(48) C(57) C(58) 117.5(3) yes
C(56) C(57) C(58) 118.8(3) yes
N(6) C(58) C(51) 117.7(3) yes
N(6) C(58) C(57) 123.3(3) yes
C(51) C(58) C(57) 119.0(4) yes
N(6) C(59) C(52) 117.5(4) yes
N(6) C(59) C(60) 123.7(4) yes
C(52) C(59) C(60) 118.8(3) yes
C(55) C(60) C(56) 123.3(3) yes
C(55) C(60) C(59) 118.0(4) yes
C(56) C(60) C(59) 118.7(3) yes
C(4) C(5) H(2) 118.9 no
C(6) C(5) H(2) 120.0 no
C(6) C(7) H(14) 118.7 no
C(8) C(7) H(14) 120.1 no
C(7) C(8) H(16) 120.7 no
C(9) C(8) H(16) 119.8 no
C(4) C(9) H(1) 119.1 no
C(8) C(9) H(1) 120.8 no
C(11) C(10) H(27) 120.9 no
C(19) C(10) H(27) 118.5 no
C(10) C(11) H(24) 119.4 no
C(12) C(11) H(24) 119.7 no
C(11) C(12) H(28) 120.3 no
C(13) C(12) H(28) 119.7 no
C(12) C(13) H(11) 120.1 no
C(20) C(13) H(11) 119.0 no
C(15) C(14) H(34) 119.2 no
C(21) C(14) H(34) 119.6 no
C(14) C(15) H(36) 120.3 no
C(16) C(15) H(36) 118.6 no
C(15) C(16) H(35) 120.3 no
C(17) C(16) H(35) 119.7 no
C(16) C(17) H(33) 120.6 no
C(22) C(17) H(33) 118.2 no
C(23) C(24) H(21) 119.6 no
C(25) C(24) H(21) 120.8 no
C(25) C(26) H(19) 118.7 no
C(27) C(26) H(19) 120.5 no
C(26) C(27) H(31) 119.8 no
C(28) C(27) H(31) 120.5 no
C(23) C(28) H(13) 119.7 no
C(27) C(28) H(13) 120.1 no
C(30) C(29) H(23) 120.1 no
C(38) C(29) H(23) 118.5 no
C(29) C(30) H(29) 119.4 no
C(31) C(30) H(29) 120.5 no
C(30) C(31) H(32) 119.0 no
C(32) C(31) H(32) 120.1 no
C(31) C(32) H(8) 119.9 no
C(39) C(32) H(8) 119.3 no
C(34) C(33) H(10) 119.8 no
C(40) C(33) H(10) 119.7 no
C(33) C(34) H(30) 119.8 no
C(35) C(34) H(30) 119.5 no
C(34) C(35) H(22) 120.1 no
C(36) C(35) H(22) 119.5 no
C(35) C(36) H(3) 120.1 no
C(41) C(36) H(3) 118.6 no
C(42) C(43) H(12) 119.0 no
C(44) C(43) H(12) 120.2 no
C(43) C(44) H(17) 120.3 no
C(45) C(44) H(17) 118.9 no
C(45) C(46) H(4) 119.2 no
C(47) C(46) H(4) 119.8 no
C(42) C(47) H(18) 119.0 no
C(46) C(47) H(18) 120.8 no
C(49) C(48) H(15) 120.6 no
C(57) C(48) H(15) 118.2 no
C(48) C(49) H(9) 119.2 no
C(50) C(49) H(9) 120.1 no
C(49) C(50) H(6) 120.0 no
C(51) C(50) H(6) 120.0 no
C(50) C(51) H(26) 119.9 no
C(58) C(51) H(26) 118.7 no
C(53) C(52) H(7) 120.2 no
C(59) C(52) H(7) 118.7 no
C(52) C(53) H(20) 119.7 no
C(54) C(53) H(20) 120.2 no
C(53) C(54) H(25) 119.5 no
C(55) C(54) H(25) 119.5 no
C(54) C(55) H(5) 120.7 no
C(60) C(55) H(5) 118.4 no

loop_
_geom_bond_atom_site_label_1
_geom_bond_atom_site_label_2
_geom_bond_distance
_geom_bond_publ_flag
N(1) C(1) 1.342(5) yes
N(1) C(3) 1.342(4) yes
N(2) C(1) 1.346(5) yes
N(2) C(2) 1.338(4) yes
N(3) C(2) 1.349(5) yes
N(3) C(3) 1.351(5) yes
N(4) C(20) 1.351(6) yes
N(4) C(21) 1.348(5) yes
N(5) C(39) 1.351(6) yes
N(5) C(40) 1.347(4) yes
N(6) C(58) 1.355(6) yes
N(6) C(59) 1.348(4) yes
C(1) C(4) 1.483(5) yes
C(2) C(23) 1.488(6) yes
C(3) C(42) 1.475(6) yes
C(4) C(5) 1.381(5) yes
C(4) C(9) 1.391(6) yes
C(5) C(6) 1.394(5) yes
C(6) C(7) 1.395(6) yes
C(6) C(18) 1.486(6) yes
C(7) C(8) 1.390(6) yes
C(8) C(9) 1.387(5) yes
C(10) C(11) 1.362(5) yes
C(10) C(19) 1.435(6) yes
C(11) C(12) 1.413(7) yes
C(12) C(13) 1.363(7) yes
C(13) C(20) 1.419(5) yes
C(14) C(15) 1.342(6) yes
C(14) C(21) 1.431(7) yes
C(15) C(16) 1.417(8) yes
C(16) C(17) 1.364(8) yes
C(17) C(22) 1.432(5) yes
C(18) C(19) 1.398(5) yes
C(18) C(22) 1.387(6) yes
C(19) C(20) 1.421(6) yes
C(21) C(22) 1.435(6) yes
C(23) C(24) 1.394(6) yes
C(23) C(28) 1.382(5) yes
C(24) C(25) 1.399(6) yes
C(25) C(26) 1.398(5) yes
C(25) C(37) 1.498(5) yes
C(26) C(27) 1.382(6) yes
C(27) C(28) 1.388(7) yes
C(29) C(30) 1.362(5) yes
C(29) C(38) 1.434(6) yes
C(30) C(31) 1.412(7) yes
C(31) C(32) 1.353(7) yes
C(32) C(39) 1.422(5) yes
C(33) C(34) 1.354(5) yes
C(33) C(40) 1.419(6) yes
C(34) C(35) 1.405(6) yes
C(35) C(36) 1.358(7) yes
C(36) C(41) 1.427(5) yes
C(37) C(38) 1.399(5) yes
C(37) C(41) 1.395(6) yes
C(38) C(39) 1.429(6) yes
C(40) C(41) 1.423(6) yes
C(42) C(43) 1.386(5) yes
C(42) C(47) 1.382(6) yes
C(43) C(44) 1.385(6) yes
C(44) C(45) 1.384(6) yes
C(45) C(46) 1.387(5) yes
C(45) C(56) 1.485(6) yes
C(46) C(47) 1.391(6) yes
C(48) C(49) 1.358(5) yes
C(48) C(57) 1.438(6) yes
C(49) C(50) 1.405(6) yes
C(50) C(51) 1.362(6) yes
C(51) C(58) 1.417(5) yes
C(52) C(53) 1.355(5) yes
C(52) C(59) 1.427(6) yes
C(53) C(54) 1.411(6) yes
C(54) C(55) 1.357(7) yes
C(55) C(60) 1.434(5) yes
C(56) C(57) 1.411(5) yes
C(56) C(60) 1.407(6) yes
C(57) C(58) 1.428(6) yes
C(59) C(60) 1.429(6) yes
C(5) H(2) 0.950 no
C(7) H(14) 0.950 no
C(8) H(16) 0.950 no
C(9) H(1) 0.950 no
C(10) H(27) 0.950 no
C(11) H(24) 0.950 no
C(12) H(28) 0.950 no
C(13) H(11) 0.950 no
C(14) H(34) 0.950 no
C(15) H(36) 0.950 no
C(16) H(35) 0.950 no
C(17) H(33) 0.950 no
C(24) H(21) 0.950 no
C(26) H(19) 0.950 no
C(27) H(31) 0.950 no
C(28) H(13) 0.950 no
C(29) H(23) 0.950 no
C(30) H(29) 0.950 no
C(31) H(32) 0.950 no
C(32) H(8) 0.950 no
C(33) H(10) 0.950 no
C(34) H(30) 0.950 no
C(35) H(22) 0.950 no
C(36) H(3) 0.950 no
C(43) H(12) 0.950 no
C(44) H(17) 0.950 no
C(46) H(4) 0.950 no
C(47) H(18) 0.950 no
C(48) H(15) 0.950 no
C(49) H(9) 0.950 no
C(50) H(6) 0.950 no
C(51) H(26) 0.950 no
C(52) H(7) 0.950 no
C(53) H(20) 0.950 no
C(54) H(25) 0.950 no
C(55) H(5) 0.950 no

loop_
_geom_contact_atom_site_label_1
_geom_contact_atom_site_label_2
_geom_contact_distance
_geom_contact_site_symmetry_2
N(3) C(7) 3.536(4) 4_454
N(4) C(36) 3.498(5) 4_555
N(4) C(57) 3.523(5) 1_556
N(5) C(14) 3.592(7) 2_557
N(5) C(60) 3.585(5) 1_556
N(6) C(19) 3.549(5) 1_554
N(6) C(41) 3.577(5) 1_554
C(1) C(10) 3.586(5) 4_454
C(1) C(11) 3.393(6) 4_454
C(1) C(31) 3.453(6) 3_667
C(4) C(11) 3.562(5) 4_454
C(7) N(3) 3.536(4) 4_555
C(7) C(43) 3.540(6) 4_555
C(8) C(43) 3.448(5) 4_555
C(8) C(44) 3.576(6) 4_555
C(10) C(1) 3.586(5) 4_555
C(11) C(1) 3.393(6) 4_555
C(11) C(4) 3.562(5) 4_555
C(13) C(51) 3.514(5) 4_556
C(13) C(60) 3.433(6) 1_556
C(14) N(5) 3.592(7) 2_547
C(19) N(6) 3.549(5) 1_556
C(22) C(51) 3.510(6) 1_556
C(31) C(1) 3.453(6) 3_667
C(36) N(4) 3.498(5) 4_454
C(38) C(52) 3.463(5) 1_556
C(41) N(6) 3.577(5) 1_556
C(43) C(7) 3.540(6) 4_454
C(43) C(8) 3.448(5) 4_454
C(44) C(8) 3.576(6) 4_454
C(51) C(13) 3.514(5) 4_453
C(51) C(22) 3.510(6) 1_554
C(52) C(38) 3.463(5) 1_554
C(57) N(4) 3.523(5) 1_554
C(60) N(5) 3.585(5) 1_554
C(60) C(13) 3.433(6) 1_554
N(1) H(9) 3.246 4_555
N(1) H(27) 3.488 4_454
N(1) H(32) 2.814 3_667
N(2) H(29) 3.238 3_667
N(2) H(32) 3.218 3_667
N(3) H(14) 2.818 4_454
N(3) H(25) 2.939 3_666
N(4) H(3) 2.720 4_555
N(4) H(4) 3.109 1_556
N(4) H(22) 3.275 4_555
N(5) H(17) 3.096 1_556
N(5) H(34) 2.900 2_557
N(5) H(36) 3.079 2_557
N(6) H(2) 3.044 1_554
N(6) H(21) 2.875 1_554
C(1) H(24) 3.457 4_454
C(1) H(29) 3.366 3_667
C(1) H(32) 2.686 3_667
C(2) H(20) 3.421 3_666
C(2) H(25) 3.200 3_666
C(3) H(14) 3.340 4_454
C(3) H(27) 3.517 4_454
C(3) H(32) 3.369 3_667
C(4) H(24) 3.388 4_454
C(4) H(29) 3.218 3_667
C(4) H(32) 3.001 3_667
C(5) H(26) 3.302 1_556
C(5) H(28) 3.454 4_454
C(5) H(29) 2.982 3_667
C(6) H(31) 3.594 2_546
C(7) H(12) 3.474 4_555
C(7) H(31) 2.973 2_546
C(8) H(10) 3.151 4_554
C(8) H(12) 3.591 4_555
C(8) H(15) 3.540 4_555
C(8) H(19) 3.505 2_546
C(8) H(31) 2.872 2_546
C(9) H(10) 3.427 4_554
C(9) H(15) 3.233 4_555
C(9) H(19) 3.492 2_546
C(9) H(24) 3.578 4_454
C(9) H(30) 3.256 4_554
C(9) H(31) 3.430 2_546
C(9) H(32) 3.349 3_667
C(10) H(29) 3.113 3_667
C(11) H(23) 3.280 3_667
C(12) H(26) 3.172 4_556
C(13) H(4) 3.430 1_556
C(13) H(6) 3.328 4_556
C(13) H(26) 2.784 4_556
C(14) H(3) 3.124 4_555
C(14) H(8) 3.135 2_547
C(15) H(8) 3.192 2_547
C(15) H(12) 3.316 2_546
C(15) H(17) 3.144 2_546
C(16) H(6) 3.541 1_556
C(16) H(12) 3.031 2_546
C(16) H(13) 3.300 2_546
C(17) H(13) 3.459 2_546
C(17) H(28) 3.269 4_454
C(17) H(31) 3.356 2_546
C(18) H(26) 3.582 1_556
C(21) H(3) 3.189 4_555
C(22) H(26) 3.514 1_556
C(23) H(20) 2.926 3_666
C(23) H(25) 3.241 3_666
C(24) H(7) 3.464 1_556
C(24) H(20) 2.869 3_666
C(25) H(20) 3.255 3_666
C(26) H(10) 3.203 3_567
C(26) H(24) 3.247 3_667
C(26) H(30) 3.559 3_567
C(27) H(24) 3.439 3_667
C(27) H(33) 3.158 2_556
C(28) H(14) 3.574 4_454
C(28) H(20) 3.383 3_666
C(28) H(25) 3.160 3_666
C(28) H(33) 3.423 2_556
C(28) H(35) 3.479 2_556
C(29) H(7) 3.593 1_556
C(29) H(7) 3.111 3_666
C(29) H(20) 3.595 1_556
C(29) H(20) 3.468 3_666
C(29) H(24) 3.308 3_667
C(29) H(27) 3.560 3_667
C(30) H(7) 3.196 3_666
C(30) H(20) 3.469 1_556
C(30) H(27) 3.094 3_667
C(31) H(9) 3.374 2_556
C(32) H(9) 3.363 2_556
C(32) H(34) 3.133 2_557
C(32) H(36) 3.539 2_557
C(33) H(1) 3.392 4_455
C(33) H(16) 3.287 4_455
C(33) H(19) 2.946 3_567
C(34) H(1) 3.115 4_455
C(34) H(18) 3.099 4_455
C(34) H(19) 2.983 3_567
C(35) H(4) 3.135 4_455
C(35) H(18) 3.199 4_455
C(35) H(34) 3.270 4_454
C(36) H(34) 3.145 4_454
C(38) H(7) 3.563 1_556
C(39) H(34) 3.324 2_557
C(42) H(9) 3.475 4_555
C(42) H(14) 3.368 4_454
C(43) H(14) 3.135 4_454
C(43) H(16) 2.957 4_454
C(43) H(35) 3.239 2_556
C(43) H(36) 3.307 2_556
C(44) H(16) 2.858 4_454
C(44) H(36) 3.005 2_556
C(45) H(16) 3.474 4_454
C(46) H(6) 3.190 4_555
C(46) H(11) 3.286 1_554
C(46) H(22) 3.004 4_554
C(47) H(6) 3.381 4_555
C(47) H(9) 3.217 4_555
C(47) H(22) 3.209 4_554
C(47) H(30) 3.427 4_554
C(48) H(1) 3.277 4_454
C(49) H(1) 3.556 4_454
C(49) H(8) 3.386 2_546
C(49) H(18) 3.336 4_454
C(49) H(32) 3.522 2_546
C(50) H(11) 2.921 4_453
C(50) H(18) 3.600 4_454
C(51) H(2) 3.303 1_554
C(51) H(11) 2.827 4_453
C(52) H(21) 3.510 1_554
C(52) H(23) 3.027 3_666
C(52) H(29) 3.520 3_666
C(53) H(23) 3.060 3_666
C(54) H(28) 3.445 1_554
C(55) H(28) 3.430 1_554
C(56) H(11) 3.431 1_554
C(58) H(2) 3.580 1_554
C(59) H(21) 3.573 1_554
C(60) H(11) 3.485 1_554
H(1) C(33) 3.392 4_554
H(1) C(34) 3.115 4_554
H(1) C(48) 3.277 4_555
H(1) C(49) 3.556 4_555
H(1) H(9) 3.343 4_555
H(1) H(10) 3.013 4_554
H(1) H(15) 2.843 4_555
H(1) H(19) 3.326 2_546
H(1) H(30) 2.444 4_554
H(1) H(32) 3.340 3_667
H(2) N(6) 3.044 1_556
H(2) C(51) 3.303 1_556
H(2) C(58) 3.580 1_556
H(2) H(26) 2.602 1_556
H(2) H(28) 3.485 4_454
H(2) H(29) 2.821 3_667
H(3) N(4) 2.720 4_454
H(3) C(14) 3.124 4_454
H(3) C(21) 3.189 4_454
H(3) H(34) 2.658 4_454
H(4) N(4) 3.109 1_554
H(4) C(13) 3.430 1_554
H(4) C(35) 3.135 4_554
H(4) H(6) 3.198 4_555
H(4) H(11) 2.748 1_554
H(4) H(22) 2.288 4_554
H(5) H(6) 3.545 4_555
H(6) C(13) 3.328 4_453
H(6) C(16) 3.541 1_554
H(6) C(46) 3.190 4_454
H(6) C(47) 3.381 4_454
H(6) H(4) 3.198 4_454
H(6) H(5) 3.545 4_454
H(6) H(11) 2.472 4_453
H(6) H(18) 3.534 4_454
H(6) H(28) 3.379 4_453
H(7) C(24) 3.464 1_554
H(7) C(29) 3.593 1_554
H(7) C(29) 3.111 3_666
H(7) C(30) 3.196 3_666
H(7) C(38) 3.563 1_554
H(7) H(20) 3.185 3_665
H(7) H(21) 2.909 1_554
H(7) H(23) 3.562 1_554
H(7) H(23) 2.604 3_666
H(7) H(29) 2.780 3_666
H(8) C(14) 3.135 2_557
H(8) C(15) 3.192 2_557
H(8) C(49) 3.386 2_556
H(8) H(9) 2.752 2_556
H(8) H(34) 2.645 2_557
H(8) H(36) 2.758 2_557
H(9) N(1) 3.246 4_454
H(9) C(31) 3.374 2_546
H(9) C(32) 3.363 2_546
H(9) C(42) 3.475 4_454
H(9) C(47) 3.217 4_454
H(9) H(1) 3.343 4_454
H(9) H(8) 2.752 2_546
H(9) H(18) 3.031 4_454
H(9) H(32) 2.766 2_546
H(10) C(8) 3.151 4_455
H(10) C(9) 3.427 4_455
H(10) C(26) 3.203 3_567
H(10) H(1) 3.013 4_455
H(10) H(16) 2.431 4_455
H(10) H(17) 3.177 1_556
H(10) H(19) 2.537 3_567
H(10) H(36) 3.499 2_557
H(11) C(46) 3.286 1_556
H(11) C(50) 2.921 4_556
H(11) C(51) 2.827 4_556
H(11) C(56) 3.431 1_556
H(11) C(60) 3.485 1_556
H(11) H(4) 2.748 1_556
H(11) H(6) 2.472 4_556
H(11) H(26) 2.279 4_556
H(12) C(7) 3.474 4_454
H(12) C(8) 3.591 4_454
H(12) C(15) 3.316 2_556
H(12) C(16) 3.031 2_556
H(12) H(14) 2.857 4_454
H(12) H(16) 3.095 4_454
H(12) H(25) 3.358 3_666
H(12) H(35) 2.323 2_556
H(12) H(36) 2.868 2_556
H(13) C(16) 3.300 2_556
H(13) C(17) 3.459 2_556
H(13) H(14) 2.816 4_454
H(13) H(25) 3.065 3_666
H(13) H(33) 2.995 2_556
H(13) H(35) 2.689 2_556
H(14) N(3) 2.818 4_555
H(14) C(3) 3.340 4_555
H(14) C(28) 3.574 4_555
H(14) C(42) 3.368 4_555
H(14) C(43) 3.135 4_555
H(14) H(12) 2.857 4_555
H(14) H(13) 2.816 4_555
H(14) H(31) 3.156 2_546
H(14) H(35) 3.584 3_657
H(15) C(8) 3.540 4_454
H(15) C(9) 3.233 4_454
H(15) H(1) 2.843 4_454
H(15) H(16) 3.407 4_454
H(15) H(32) 3.190 2_546
H(16) C(33) 3.287 4_554
H(16) C(43) 2.957 4_555
H(16) C(44) 2.858 4_555
H(16) C(45) 3.474 4_555
H(16) H(10) 2.431 4_554
H(16) H(12) 3.095 4_555
H(16) H(15) 3.407 4_555
H(16) H(17) 2.944 4_555
H(16) H(19) 3.331 2_546
H(16) H(31) 3.003 2_546
H(16) H(36) 3.599 3_657
H(17) N(5) 3.096 1_554
H(17) C(15) 3.144 2_556
H(17) H(10) 3.177 1_554
H(17) H(16) 2.944 4_454
H(17) H(36) 2.240 2_556
H(18) C(34) 3.099 4_554
H(18) C(35) 3.199 4_554
H(18) C(49) 3.336 4_555
H(18) C(50) 3.600 4_555
H(18) H(6) 3.534 4_555
H(18) H(9) 3.031 4_555
H(18) H(22) 2.728 4_554
H(18) H(30) 2.500 4_554
H(19) C(8) 3.505 2_556
H(19) C(9) 3.492 2_556
H(19) C(33) 2.946 3_567
H(19) C(34) 2.983 3_567
H(19) H(1) 3.326 2_556
H(19) H(10) 2.537 3_567
H(19) H(16) 3.331 2_556
H(19) H(24) 3.005 3_667
H(19) H(30) 2.621 3_567
H(20) C(2) 3.421 3_666
H(20) C(23) 2.926 3_666
H(20) C(24) 2.869 3_666
H(20) C(25) 3.255 3_666
H(20) C(28) 3.383 3_666
H(20) C(29) 3.595 1_554
H(20) C(29) 3.468 3_666
H(20) C(30) 3.469 1_554
H(20) H(7) 3.185 3_665
H(20) H(21) 3.161 3_666
H(20) H(23) 2.659 3_666
H(21) N(6) 2.875 1_556
H(21) C(52) 3.510 1_556
H(21) C(59) 3.573 1_556
H(21) H(7) 2.909 1_556
H(21) H(20) 3.161 3_666
H(21) H(26) 3.407 1_556
H(22) N(4) 3.275 4_454
H(22) C(46) 3.004 4_455
H(22) C(47) 3.209 4_455
H(22) H(4) 2.288 4_455
H(22) H(18) 2.728 4_455
H(22) H(34) 2.867 4_454
H(23) C(11) 3.280 3_667
H(23) C(52) 3.027 3_666
H(23) C(53) 3.060 3_666
H(23) H(7) 3.562 1_556
H(23) H(7) 2.604 3_666
H(23) H(20) 2.659 3_666
H(23) H(24) 2.686 3_667
H(23) H(27) 3.404 3_667
H(24) C(1) 3.457 4_555
H(24) C(4) 3.388 4_555
H(24) C(9) 3.578 4_555
H(24) C(26) 3.247 3_667
H(24) C(27) 3.439 3_667
H(24) C(29) 3.308 3_667
H(24) H(19) 3.005 3_667
H(24) H(23) 2.686 3_667
H(24) H(29) 3.524 3_667
H(24) H(31) 3.360 3_667
H(25) N(3) 2.939 3_666
H(25) C(2) 3.200 3_666
H(25) C(23) 3.241 3_666
H(25) C(28) 3.160 3_666
H(25) H(12) 3.358 3_666
H(25) H(13) 3.065 3_666
H(25) H(35) 3.122 4_554
H(26) C(5) 3.302 1_554
H(26) C(12) 3.172 4_453
H(26) C(13) 2.784 4_453
H(26) C(18) 3.582 1_554
H(26) C(22) 3.514 1_554
H(26) H(2) 2.602 1_554
H(26) H(11) 2.279 4_453
H(26) H(21) 3.407 1_554
H(26) H(28) 3.002 4_453
H(27) N(1) 3.488 4_555
H(27) C(3) 3.517 4_555
H(27) C(29) 3.560 3_667
H(27) C(30) 3.094 3_667
H(27) H(23) 3.404 3_667
H(27) H(29) 2.490 3_667
H(28) C(5) 3.454 4_555
H(28) C(17) 3.269 4_555
H(28) C(54) 3.445 1_556
H(28) C(55) 3.430 1_556
H(28) H(2) 3.485 4_555
H(28) H(6) 3.379 4_556
H(28) H(26) 3.002 4_556
H(28) H(31) 3.473 3_667
H(28) H(33) 2.751 4_555
H(29) N(2) 3.238 3_667
H(29) C(1) 3.366 3_667
H(29) C(4) 3.218 3_667
H(29) C(5) 2.982 3_667
H(29) C(10) 3.113 3_667
H(29) C(52) 3.520 3_666
H(29) H(2) 2.821 3_667
H(29) H(7) 2.780 3_666
H(29) H(24) 3.524 3_667
H(29) H(27) 2.490 3_667
H(30) C(9) 3.256 4_455
H(30) C(26) 3.559 3_567
H(30) C(47) 3.427 4_455
H(30) H(1) 2.444 4_455
H(30) H(18) 2.500 4_455
H(30) H(19) 2.621 3_567
H(31) C(6) 3.594 2_556
H(31) C(7) 2.973 2_556
H(31) C(8) 2.872 2_556
H(31) C(9) 3.430 2_556
H(31) C(17) 3.356 2_556
H(31) H(14) 3.156 2_556
H(31) H(16) 3.003 2_556
H(31) H(24) 3.360 3_667
H(31) H(28) 3.473 3_667
H(31) H(33) 2.462 2_556
H(32) N(1) 2.814 3_667
H(32) N(2) 3.218 3_667
H(32) C(1) 2.686 3_667
H(32) C(3) 3.369 3_667
H(32) C(4) 3.001 3_667
H(32) C(9) 3.349 3_667
H(32) C(49) 3.522 2_556
H(32) H(1) 3.340 3_667
H(32) H(9) 2.766 2_556
H(32) H(15) 3.190 2_556
H(33) C(27) 3.158 2_546
H(33) C(28) 3.423 2_546
H(33) H(13) 2.995 2_546
H(33) H(28) 2.751 4_454
H(33) H(31) 2.462 2_546
H(34) N(5) 2.900 2_547
H(34) C(32) 3.133 2_547
H(34) C(35) 3.270 4_555
H(34) C(36) 3.145 4_555
H(34) C(39) 3.324 2_547
H(34) H(3) 2.658 4_555
H(34) H(8) 2.645 2_547
H(34) H(22) 2.867 4_555
H(35) C(28) 3.479 2_546
H(35) C(43) 3.239 2_546
H(35) H(12) 2.323 2_546
H(35) H(13) 2.689 2_546
H(35) H(14) 3.584 3_657
H(35) H(25) 3.122 4_455
H(36) N(5) 3.079 2_547
H(36) C(32) 3.539 2_547
H(36) C(43) 3.307 2_546
H(36) C(44) 3.005 2_546
H(36) H(8) 2.758 2_547
H(36) H(10) 3.499 2_547
H(36) H(12) 2.868 2_546
H(36) H(16) 3.599 3_657
H(36) H(17) 2.240 2_546

loop_
_geom_torsion_atom_site_label_1
_geom_torsion_atom_site_label_2
_geom_torsion_atom_site_label_3
_geom_torsion_atom_site_label_4
_geom_torsion
C(1) N(1) C(3) N(3) -0.8(5)
C(1) N(1) C(3) C(42) 179.0(3)
C(3) N(1) C(1) N(2) 2.2(5)
C(3) N(1) C(1) C(4) -176.6(3)
C(1) N(2) C(2) N(3) 1.1(5)
C(1) N(2) C(2) C(23) -177.2(3)
C(2) N(2) C(1) N(1) -2.3(5)
C(2) N(2) C(1) C(4) 176.5(3)
C(2) N(3) C(3) N(1) -0.3(5)
C(2) N(3) C(3) C(42) 179.9(3)
C(3) N(3) C(2) N(2) 0.1(3)
C(3) N(3) C(2) C(23) 178.5(3)
C(20) N(4) C(21) C(14) 178.8(4)
C(20) N(4) C(21) C(22) -2.2(6)
C(21) N(4) C(20) C(13) 178.8(3)
C(21) N(4) C(20) C(19) -0.0(5)
C(39) N(5) C(40) C(33) -176.6(3)
C(39) N(5) C(40) C(41) 2.6(5)
C(40) N(5) C(39) C(32) 177.0(3)
C(40) N(5) C(39) C(38) -1.8(5)
C(58) N(6) C(59) C(52) -179.3(3)
C(58) N(6) C(59) C(60) 1.3(5)
C(59) N(6) C(58) C(51) -179.2(3)
C(59) N(6) C(58) C(57) 0.9(5)
N(1) C(1) C(4) C(5) 179.1(3)
N(1) C(1) C(4) C(9) 2.3(5)
N(2) C(1) C(4) C(5) 0.2(4)
N(2) C(1) C(4) C(9) -176.7(3)
N(2) C(2) C(23) C(24) 7.7(5)
N(2) C(2) C(23) C(28) -175.9(3)
N(3) C(2) C(23) C(24) -170.7(3)
N(3) C(2) C(23) C(28) 5.6(5)
N(1) C(3) C(42) C(43) -166.3(3)
N(1) C(3) C(42) C(47) 12.7(5)
N(3) C(3) C(42) C(43) 13.5(5)
N(3) C(3) C(42) C(47) -167.4(3)
C(1) C(4) C(5) C(6) -178.2(3)
C(1) C(4) C(9) C(8) 178.3(3)
C(5) C(4) C(9) C(8) 1.4(5)
C(9) C(4) C(5) C(6) -1.3(5)
C(4) C(5) C(6) C(7) 1.0(5)
C(4) C(5) C(6) C(18) -179.2(3)
C(5) C(6) C(7) C(8) -0.8(6)
C(5) C(6) C(18) C(19) -76.9(5)
C(5) C(6) C(18) C(22) 100.4(5)
C(7) C(6) C(18) C(19) 102.9(4)
C(7) C(6) C(18) C(22) -79.8(5)
C(18) C(6) C(7) C(8) 179.4(3)
C(6) C(7) C(8) C(9) 0.9(6)
C(7) C(8) C(9) C(4) -1.1(6)
C(11) C(10) C(19) C(18) 177.6(4)
C(11) C(10) C(19) C(20) -3.2(6)
C(19) C(10) C(11) C(12) 0.7(6)
C(10) C(11) C(12) C(13) 0.9(6)
C(11) C(12) C(13) C(20) 0.2(5)
C(12) C(13) C(20) N(4) 178.3(4)
C(12) C(13) C(20) C(19) -2.8(6)
C(15) C(14) C(21) N(4) 177.9(4)
C(15) C(14) C(21) C(22) -1.2(7)
C(21) C(14) C(15) C(16) -1.0(8)
C(14) C(15) C(16) C(17) 2.2(8)
C(15) C(16) C(17) C(22) -1.1(8)
C(16) C(17) C(22) C(18) -180.0(4)
C(16) C(17) C(22) C(21) -1.1(7)
C(6) C(18) C(19) C(10) -5.7(6)
C(6) C(18) C(19) C(20) 175.2(3)
C(6) C(18) C(22) C(17) 1.7(6)
C(6) C(18) C(22) C(21) -177.2(3)
C(19) C(18) C(22) C(17) 179.0(4)
C(19) C(18) C(22) C(21) 0.1(4)
C(22) C(18) C(19) C(10) 177.0(4)
C(22) C(18) C(19) C(20) -2.2(6)
C(10) C(19) C(20) N(4) -177.0(3)
C(10) C(19) C(20) C(13) 4.2(6)
C(18) C(19) C(20) N(4) 2.2(6)
C(18) C(19) C(20) C(13) -176.6(3)
N(4) C(21) C(22) C(17) -176.8(4)
N(4) C(21) C(22) C(18) 2.2(6)
C(14) C(21) C(22) C(17) 2.2(6)
C(14) C(21) C(22) C(18) -178.9(4)
C(2) C(23) C(24) C(25) 174.4(3)
C(2) C(23) C(28) C(27) -175.0(4)
C(24) C(23) C(28) C(27) 1.3(6)
C(28) C(23) C(24) C(25) -1.8(6)
C(23) C(24) C(25) C(26) 0.9(6)
C(23) C(24) C(25) C(37) 179.5(3)
C(24) C(25) C(26) C(27) 0.6(6)
C(24) C(25) C(37) C(38) 109.2(4)
C(24) C(25) C(37) C(41) -74.0(5)
C(26) C(25) C(37) C(38) -72.3(5)
C(26) C(25) C(37) C(41) 104.6(4)
C(37) C(25) C(26) C(27) -178.1(4)
C(25) C(26) C(27) C(28) -1.1(6)
C(26) C(27) C(28) C(23) 0.1(5)
C(30) C(29) C(38) C(37) 178.7(4)
C(30) C(29) C(38) C(39) -2.5(6)
C(38) C(29) C(30) C(31) 0.5(6)
C(29) C(30) C(31) C(32) 2.0(6)
C(30) C(31) C(32) C(39) -2.4(6)
C(31) C(32) C(39) N(5) -178.6(4)
C(31) C(32) C(39) C(38) 0.2(5)
C(34) C(33) C(40) N(5) 176.6(3)
C(34) C(33) C(40) C(41) -2.6(6)
C(40) C(33) C(34) C(35) 2.3(6)
C(33) C(34) C(35) C(36) -0.7(6)
C(34) C(35) C(36) C(41) -0.6(6)
C(35) C(36) C(41) C(37) -176.2(4)
C(35) C(36) C(41) C(40) 0.2(5)
C(25) C(37) C(38) C(29) -2.7(6)
C(25) C(37) C(38) C(39) 178.6(3)
C(25) C(37) C(41) C(36) -1.5(6)
C(25) C(37) C(41) C(40) -177.9(3)
C(38) C(37) C(41) C(36) 175.5(3)
C(38) C(37) C(41) C(40) -0.9(5)
C(41) C(37) C(38) C(29) -179.6(3)
C(41) C(37) C(38) C(39) 1.6(5)
C(29) C(38) C(39) N(5) -179.1(3)
C(29) C(38) C(39) C(32) 2.1(5)
C(37) C(38) C(39) N(5) -0.3(6)
C(37) C(38) C(39) C(32) -179.1(3)
N(5) C(40) C(41) C(36) -177.9(3)
N(5) C(40) C(41) C(37) -1.3(6)
C(33) C(40) C(41) C(36) 1.4(5)
C(33) C(40) C(41) C(37) 177.9(3)
C(3) C(42) C(43) C(44) -178.1(3)
C(3) C(42) C(47) C(46) 177.8(3)
C(43) C(42) C(47) C(46) -3.1(5)
C(47) C(42) C(43) C(44) 2.8(6)
C(42) C(43) C(44) C(45) -0.3(5)
C(43) C(44) C(45) C(46) -1.7(6)
C(43) C(44) C(45) C(56) 178.0(3)
C(44) C(45) C(46) C(47) 1.4(6)
C(44) C(45) C(56) C(57) -119.8(4)
C(44) C(45) C(56) C(60) 61.4(5)
C(46) C(45) C(56) C(57) 59.9(5)
C(46) C(45) C(56) C(60) -119.0(4)
C(56) C(45) C(46) C(47) -178.3(3)
C(45) C(46) C(47) C(42) 1.1(6)
C(49) C(48) C(57) C(56) -178.6(3)
C(49) C(48) C(57) C(58) 3.2(5)
C(57) C(48) C(49) C(50) -0.2(5)
C(48) C(49) C(50) C(51) -2.0(6)
C(49) C(50) C(51) C(58) 1.1(6)
C(50) C(51) C(58) N(6) -178.0(3)
C(50) C(51) C(58) C(57) 1.9(6)
C(53) C(52) C(59) N(6) -177.7(4)
C(53) C(52) C(59) C(60) 1.7(6)
C(59) C(52) C(53) C(54) 0.3(6)
C(52) C(53) C(54) C(55) -0.9(6)
C(53) C(54) C(55) C(60) -0.5(6)
C(54) C(55) C(60) C(56) -179.3(4)
C(54) C(55) C(60) C(59) 2.5(6)
C(45) C(56) C(57) C(48) 4.4(6)
C(45) C(56) C(57) C(58) -177.3(3)
C(45) C(56) C(60) C(55) 1.1(6)
C(45) C(56) C(60) C(59) 179.3(3)
C(57) C(56) C(60) C(55) -177.8(3)
C(57) C(56) C(60) C(59) 0.4(5)
C(60) C(56) C(57) C(48) -176.7(3)
C(60) C(56) C(57) C(58) 1.6(5)
C(48) C(57) C(58) N(6) 176.0(3)
C(48) C(57) C(58) C(51) -3.9(5)
C(56) C(57) C(58) N(6) -2.4(6)
C(56) C(57) C(58) C(51) 177.7(3)
N(6) C(59) C(60) C(55) 176.3(3)
N(6) C(59) C(60) C(56) -2.0(6)
C(52) C(59) C(60) C(55) -3.0(5)
C(52) C(59) C(60) C(56) 178.7(3)
